data_4503523
loop_
_publ_author_name
'Masci, Bernardo'
'Thu\'ery, Pierre'

_publ_section_title
;
 Pyrazinetetracarboxylic Acid as an Assembler Ligand in
 Uranyl&#x2212;Organic Frameworks
;
_journal_issue 5
_journal_name_full 'Crystal Growth &amp; Design'
_journal_page_first 1689
_journal_paper_doi 10.1021/cg701246j
_journal_volume 8
_journal_year 2008
_chemical_formula_sum 'C8 H6 N2 O15 U2'
_chemical_formula_weight 846.21
_space_group_IT_number 11
_symmetry_cell_setting monoclinic
_symmetry_space_group_name_Hall '-P 2yb'
_symmetry_space_group_name_H-M 'P 1 21/m 1'
_atom_sites_solution_hydrogens geom
_atom_sites_solution_primary heavy
_atom_sites_solution_secondary difmap
_audit_creation_method SHELXL-97
_cell_angle_alpha 90.00
_cell_angle_beta 102.164(4)
_cell_angle_gamma 90.00
_cell_formula_units_Z 2
_cell_length_a 5.8446(3)
_cell_length_b 19.1888(12)
_cell_length_c 6.8849(4)
_cell_measurement_reflns_used 23098
_cell_measurement_temperature 100(2)
_cell_measurement_theta_max 25.66
_cell_measurement_theta_min 2.12
_cell_volume 754.81(8)
_computing_cell_refinement 'HKL2000 (Otwinowski & Minor, 1997)'
_computing_data_collection 'COLLECT (Hooft, 1998)'
_computing_data_reduction 'HKL2000 (Otwinowski & Minor, 1997)'
_computing_molecular_graphics 'SHELXTL (Sheldrick, 1999)'
_computing_publication_material 'SHELXTL (Sheldrick, 1999); PLATON (Spek, 2003)'
_computing_structure_refinement 'SHELXL-97 (Sheldrick, 1997)'
_computing_structure_solution 'SHELXS-97 (Sheldrick, 1997)'
_diffrn_ambient_temperature 100(2)
_diffrn_measured_fraction_theta_full 1.000
_diffrn_measured_fraction_theta_max 1.000
_diffrn_measurement_device_type 'Nonius Kappa-CCD area-detector diffractometer'
_diffrn_measurement_method 'two \f and four \w scans with 2\% steps'
_diffrn_radiation_monochromator graphite
_diffrn_radiation_source 'fine-focus sealed tube'
_diffrn_radiation_type MoK\a
_diffrn_radiation_wavelength 0.71073
_diffrn_reflns_av_R_equivalents 0.0230
_diffrn_reflns_av_sigmaI/netI 0.0276
_diffrn_reflns_limit_h_max 7
_diffrn_reflns_limit_h_min -7
_diffrn_reflns_limit_k_max 23
_diffrn_reflns_limit_k_min -23
_diffrn_reflns_limit_l_max 8
_diffrn_reflns_limit_l_min -8
_diffrn_reflns_number 23098
_diffrn_reflns_theta_full 25.66
_diffrn_reflns_theta_max 25.66
_diffrn_reflns_theta_min 2.12
_diffrn_standards_decay_% 0
_diffrn_standards_interval_time 0
_diffrn_standards_number 0
_exptl_absorpt_coefficient_mu 21.521
_exptl_absorpt_correction_T_max 0.179
_exptl_absorpt_correction_T_min 0.116
_exptl_absorpt_correction_type multi-scan
_exptl_absorpt_process_details 'SCALEPACK (Otwinowski & Minor, 1997)'
_exptl_crystal_colour 'translucent light yellow'
_exptl_crystal_density_diffrn 3.723
_exptl_crystal_density_method 'not measured'
_exptl_crystal_description parallelepiped
_exptl_crystal_F_000 744
_exptl_crystal_size_max 0.11
_exptl_crystal_size_mid 0.08
_exptl_crystal_size_min 0.08
_refine_diff_density_max 0.854
_refine_diff_density_min -2.345
_refine_diff_density_rms 0.274
_refine_ls_extinction_method none
_refine_ls_goodness_of_fit_ref 1.087
_refine_ls_hydrogen_treatment constr
_refine_ls_matrix_type full
_refine_ls_number_parameters 130
_refine_ls_number_reflns 1476
_refine_ls_number_restraints 0
_refine_ls_restrained_S_all 1.087
_refine_ls_R_factor_all 0.0298
_refine_ls_R_factor_gt 0.0261
_refine_ls_shift/su_max 0.000
_refine_ls_shift/su_mean 0.000
_refine_ls_structure_factor_coef Fsqd
_refine_ls_weighting_details 'calc w=1/[\s^2^(Fo^2^)+(0.0433P)^2^+3.1412P] where P=(Fo^2^+2Fc^2^)/3'
_refine_ls_weighting_scheme calc
_refine_ls_wR_factor_gt 0.0678
_refine_ls_wR_factor_ref 0.0691
_reflns_number_gt 1394
_reflns_number_total 1476
_reflns_threshold_expression >2sigma(I)
_cod_data_source_file cg701246j.cif
_cod_data_source_block 2
_cod_original_sg_symbol_H-M 'P 21/m'
_cod_database_code 4503523

loop_
_symmetry_equiv_pos_as_xyz
'x, y, z'
'-x, y+1/2, -z'
'-x, -y, -z'
'x, -y-1/2, z'

loop_
_atom_site_label
_atom_site_type_symbol
_atom_site_fract_x
_atom_site_fract_y
_atom_site_fract_z
_atom_site_U_iso_or_equiv
_atom_site_adp_type
_atom_site_occupancy
_atom_site_symmetry_multiplicity
_atom_site_calc_flag
_atom_site_refinement_flags
U1 U 0.5000 0.5000 0.0000 0.01417(13) Uani 1 2 d S
U2 U 0.67575(5) 0.7500 0.62804(5) 0.01654(13) Uani 1 2 d S
O1 O 0.4554(8) 0.5724(2) 0.2774(6) 0.0210(10) Uani 1 1 d .
O2 O 0.5547(7) 0.6319(2) 0.5615(6) 0.0171(9) Uani 1 1 d .
O3 O 0.7513(8) 0.3998(2) 0.0793(7) 0.0192(10) Uani 1 1 d .
O4 O 1.0115(7) 0.3279(2) 0.2542(7) 0.0193(10) Uani 1 1 d .
O5 O 0.7282(7) 0.5502(2) -0.0579(6) 0.0198(9) Uani 1 1 d .
O6 O 0.6121(12) 0.7500 0.8687(10) 0.0236(14) Uani 1 2 d S
O7 O 0.7394(11) 0.7500 0.3877(9) 0.0203(14) Uani 1 2 d S
O8 O 0.2679(10) 0.7500 0.4774(10) 0.0196(13) Uani 1 2 d S
H8 H 0.1975 0.7157 0.4135 0.023 Uiso 1 1 d R
O9 O 0.0268(8) 0.6503(3) 0.2449(7) 0.0264(11) Uani 1 1 d .
N1 N 0.8072(9) 0.4921(3) 0.3489(8) 0.0167(12) Uani 1 1 d .
C1 C 0.8202(11) 0.5468(3) 0.4767(9) 0.0165(12) Uani 1 1 d .
C2 C 0.5967(10) 0.5889(3) 0.4367(9) 0.0158(12) Uani 1 1 d .
C3 C 0.9770(10) 0.4450(3) 0.3720(9) 0.0151(12) Uani 1 1 d .
C4 C 0.9145(10) 0.3854(3) 0.2245(9) 0.0160(12) Uani 1 1 d .

loop_
_atom_site_aniso_label
_atom_site_aniso_U_11
_atom_site_aniso_U_22
_atom_site_aniso_U_33
_atom_site_aniso_U_23
_atom_site_aniso_U_13
_atom_site_aniso_U_12
U1 0.01473(19) 0.0149(2) 0.0119(2) -0.00005(11) 0.00059(13) 0.00067(11)
U2 0.0183(2) 0.0148(2) 0.0159(2) 0.000 0.00224(14) 0.000
O1 0.020(2) 0.026(2) 0.016(2) -0.0060(19) 0.0010(18) 0.0042(19)
O2 0.019(2) 0.016(2) 0.017(2) 0.0005(18) 0.0029(17) 0.0004(18)
O3 0.019(2) 0.019(2) 0.017(2) -0.0015(18) -0.0016(18) 0.0039(18)
O4 0.021(2) 0.013(2) 0.023(2) 0.0002(18) 0.0008(18) 0.0023(18)
O5 0.019(2) 0.022(2) 0.018(2) 0.0023(18) 0.0025(17) -0.0031(18)
O6 0.032(4) 0.017(3) 0.022(3) 0.000 0.006(3) 0.000
O7 0.022(3) 0.018(3) 0.018(3) 0.000 -0.001(3) 0.000
O8 0.017(3) 0.019(3) 0.022(3) 0.000 0.004(3) 0.000
O9 0.025(2) 0.026(3) 0.028(3) -0.005(2) 0.005(2) 0.000(2)
N1 0.019(3) 0.014(3) 0.017(3) -0.001(2) 0.002(2) 0.001(2)
C1 0.020(3) 0.012(3) 0.018(3) 0.004(2) 0.005(2) 0.000(2)
C2 0.016(3) 0.013(3) 0.019(3) 0.001(2) 0.004(2) 0.000(2)
C3 0.017(3) 0.015(3) 0.012(3) -0.002(2) 0.002(2) -0.003(2)
C4 0.014(3) 0.019(3) 0.015(3) 0.000(2) 0.004(2) -0.001(2)

loop_
_atom_type_symbol
_atom_type_description
_atom_type_scat_dispersion_real
_atom_type_scat_dispersion_imag
_atom_type_scat_source
C C 0.0033 0.0016 'International Tables Vol C Tables 4.2.6.8 and 6.1.1.4'
H H 0.0000 0.0000 'International Tables Vol C Tables 4.2.6.8 and 6.1.1.4'
O O 0.0106 0.0060 'International Tables Vol C Tables 4.2.6.8 and 6.1.1.4'
U U -9.6767 9.6646 'International Tables Vol C Tables 4.2.6.8 and 6.1.1.4'
N N 0.0061 0.0033 'International Tables Vol C Tables 4.2.6.8 and 6.1.1.4'

loop_
_geom_angle_atom_site_label_1
_geom_angle_atom_site_label_2
_geom_angle_atom_site_label_3
_geom_angle
_geom_angle_site_symmetry_1
_geom_angle_site_symmetry_3
O5 U1 O5 180 . 3_665
O5 U1 O3 91.89(18) . .
O5 U1 O3 88.10(18) 3_665 .
O5 U1 O3 88.11(18) . 3_665
O5 U1 O3 91.90(18) 3_665 3_665
O3 U1 O3 180 . 3_665
O5 U1 O1 94.45(19) . .
O5 U1 O1 85.55(19) 3_665 .
O3 U1 O1 116.16(15) . .
O3 U1 O1 63.84(15) 3_665 .
O5 U1 O1 85.55(19) . 3_665
O5 U1 O1 94.45(19) 3_665 3_665
O3 U1 O1 63.84(15) . 3_665
O3 U1 O1 116.16(15) 3_665 3_665
O1 U1 O1 180 . 3_665
O5 U1 N1 80.65(18) . .
O5 U1 N1 99.35(18) 3_665 .
O3 U1 N1 59.44(16) . .
O3 U1 N1 120.56(16) 3_665 .
O1 U1 N1 59.26(15) . .
O1 U1 N1 120.74(15) 3_665 .
O5 U1 N1 99.35(18) . 3_665
O5 U1 N1 80.65(18) 3_665 3_665
O3 U1 N1 120.56(16) . 3_665
O3 U1 N1 59.44(16) 3_665 3_665
O1 U1 N1 120.74(15) . 3_665
O1 U1 N1 59.26(15) 3_665 3_665
N1 U1 N1 180 . 3_665
O7 U2 O6 180 . .
O7 U2 O4 91.21(19) . 2_756
O6 U2 O4 88.8(2) . 2_756
O7 U2 O4 91.21(19) . 3_766
O6 U2 O4 88.8(2) . 3_766
O4 U2 O4 78.3(2) 2_756 3_766
O7 U2 O2 86.15(12) . .
O6 U2 O2 93.85(13) . .
O4 U2 O2 147.15(14) 2_756 .
O4 U2 O2 69.09(15) 3_766 .
O7 U2 O2 86.15(12) . 4_575
O6 U2 O2 93.85(13) . 4_575
O4 U2 O2 69.09(15) 2_756 4_575
O4 U2 O2 147.15(14) 3_766 4_575
O2 U2 O2 143.0(2) . 4_575
O7 U2 O8 88.9(3) . .
O6 U2 O8 91.1(3) . .
O4 U2 O8 140.87(10) 2_756 .
O4 U2 O8 140.87(10) 3_766 .
O2 U2 O8 71.88(10) . .
O2 U2 O8 71.88(10) 4_575 .
C2 O1 U1 132.0(4) . .
C2 O1 O9 109.5(4) . .
U1 O1 O9 118.20(18) . .
C2 O2 U2 131.5(4) . .
C4 O3 U1 132.7(4) . .
C4 O4 U2 155.9(4) . 3_766
U2 O8 H8 123.8 . .
O7 O9 O1 152.3(2) 1_455 .
O7 O9 O3 149.2(2) 1_455 3_665
O1 O9 O3 51.72(15) . 3_665
O7 O9 O5 111.1(2) 1_455 1_455
O1 O9 O5 95.02(18) . 1_455
O3 O9 O5 64.23(16) 3_665 1_455
C3 N1 C1 120.6(5) . .
C3 N1 U1 119.2(4) . .
C1 N1 U1 118.1(4) . .
N1 C1 C3 119.1(6) . 3_766
N1 C1 C2 111.5(5) . .
C3 C1 C2 129.3(6) 3_766 .
O2 C2 O1 125.0(6) . .
O2 C2 C1 120.9(5) . .
O1 C2 C1 113.9(5) . .
N1 C3 C1 120.2(6) . 3_766
N1 C3 C4 111.3(5) . .
C1 C3 C4 128.5(6) 3_766 .
O4 C4 O3 124.7(6) . .
O4 C4 C3 121.5(5) . .
O3 C4 C3 113.7(5) . .

loop_
_geom_bond_atom_site_label_1
_geom_bond_atom_site_label_2
_geom_bond_distance
_geom_bond_site_symmetry_2
U1 O5 1.758(4) .
U1 O5 1.758(4) 3_665
U1 O3 2.411(4) .
U1 O3 2.411(4) 3_665
U1 O1 2.419(4) .
U1 O1 2.419(4) 3_665
U1 N1 2.683(5) .
U1 N1 2.683(5) 3_665
U2 O7 1.771(7) .
U2 O6 1.773(7) .
U2 O4 2.368(4) 2_756
U2 O4 2.368(4) 3_766
U2 O2 2.390(4) .
U2 O2 2.390(4) 4_575
U2 O8 2.391(6) .
O1 C2 1.266(7) .
O1 O9 2.886(7) .
O2 C2 1.251(8) .
O3 C4 1.258(7) .
O4 C4 1.239(8) .
O4 U2 2.368(4) 3_766
O8 H8 0.8484 .
O9 O7 2.853(7) 1_455
O9 O3 2.968(7) 3_665
O9 O5 3.090(6) 1_455
N1 C3 1.327(8) .
N1 C1 1.362(8) .
C1 C3 1.412(8) 3_766
C1 C2 1.511(8) .
C3 C1 1.412(8) 3_766
C3 C4 1.521(8) .

loop_
_geom_hbond_atom_site_label_D
_geom_hbond_atom_site_label_H
_geom_hbond_atom_site_label_A
_geom_hbond_distance_DH
_geom_hbond_distance_HA
_geom_hbond_distance_DA
_geom_hbond_angle_DHA
O8 H8 O9 0.85 1.85 2.694(6) 171.5
